data_8103513
loop_
_publ_author_name
'Kim-Zajonz, J.'
'Werner, S.'
'Schulz, H.'

_publ_section_title
;
 High pressure single crystal X-ray diffraction study on alpha-quartz
;
_journal_name_full 'Zeitschrift fuer Kristallographie (149,1979-)'
_journal_page_first 324
_journal_page_last 330
_journal_volume 214
_journal_year 1999
_chemical_formula_sum 'O2 Si'
_chemical_name_systematic 'Si O2'
_space_group_IT_number 152
_symmetry_space_group_name_Hall 'P 31 2"'
_symmetry_space_group_name_H-M 'P 31 2 1'
_cell_angle_alpha 90
_cell_angle_beta 90
_cell_angle_gamma 120
_cell_formula_units_Z 3
_cell_length_a 4.583
_cell_length_b 4.583
_cell_length_c 5.189
_cell_volume 94.387
_citation_journal_id_ASTM ZEKRDZ
_cod_data_source_file Kim-Zajonz_ZEKRDZ_1999_913.cif
_cod_data_source_block O2Si1
_cod_original_cell_volume 94.38741
_cod_original_formula_sum 'O2 Si1'
_cod_database_code 8103513

loop_
_symmetry_equiv_pos_as_xyz
x,y,z
-y,x-y,z+1/3
-x+y,-x,z+2/3
y,x,-z
-x,-x+y,-z+1/3
x-y,-y,-z+2/3

loop_
_atom_site_label
_atom_site_type_symbol
_atom_site_fract_x
_atom_site_fract_y
_atom_site_fract_z
_atom_site_occupancy
_atom_site_U_iso_or_equiv
O1 O-2 0.4006 0.3052 0.2423 1 0.0
Si1 Si+4 0.4476 0 0.3333 1 0.0
